data_7033349
loop_
_publ_author_name
'Yin, Wenlong'
'Lin, Zuohong'
'Kang, Lei'
'Kang, Bin'
'Deng, Jianguo'
'Lin, Zheshuai'
'Yao, Jiyong'
'Wu, Yicheng'

_publ_section_title
;
 Syntheses, structures, and optical properties of Ba4Ga4SnSe12 and
 Ba6Ga2SnSe11.
;
_journal_issue 5
_journal_name_full 'Dalton transactions (Cambridge, England : 2003)'
_journal_page_first 2259
_journal_page_last 2266
_journal_paper_doi 10.1039/c4dt02244k
_journal_volume 44
_journal_year 2015
_chemical_formula_sum 'Ba4 Ga4 Se12 Sn'
_chemical_formula_weight 1894.45
_space_group_IT_number 114
_symmetry_cell_setting tetragonal
_symmetry_space_group_name_Hall 'P -4 2n'
_symmetry_space_group_name_H-M 'P -4 21 c'
_atom_sites_solution_primary direct
_atom_sites_solution_secondary difmap
_audit_creation_method SHELXL-97
_audit_update_record
;
2014-07-14 deposited with the CCDC.
2014-12-05 downloaded from the CCDC.
;
_cell_angle_alpha 90.00
_cell_angle_beta 90.00
_cell_angle_gamma 90.00
_cell_formula_units_Z 2
_cell_length_a 13.6066(19)
_cell_length_b 13.6066(19)
_cell_length_c 6.5095(13)
_cell_measurement_reflns_used 4958
_cell_measurement_temperature 153(2)
_cell_measurement_theta_max 31.5022
_cell_measurement_theta_min 2.1168
_cell_volume 1205.2(3)
_computing_cell_refinement 'CrystalClear (Rigaku Inc., 2008)'
_computing_data_collection 'CrystalClear (Rigaku Inc., 2008)'
_computing_data_reduction 'CrystalClear (Rigaku Inc., 2008)'
_computing_molecular_graphics 'SHELXL-97 (Sheldrick, 1997)'
_computing_publication_material 'SHELXL-97 (Sheldrick, 1997)'
_computing_structure_refinement 'SHELXL-97 (Sheldrick, 1997)'
_computing_structure_solution 'SHELXS-97 (Sheldrick, 1990)'
_diffrn_ambient_temperature 153(2)
_diffrn_detector_area_resol_mean 28.5714
_diffrn_measured_fraction_theta_full 0.992
_diffrn_measured_fraction_theta_max 0.992
_diffrn_measurement_device_type 'Rigaku AFC10 diffractometer'
_diffrn_measurement_method dtprofit.ref
_diffrn_radiation_monochromator 'Graphite Monochromator'
_diffrn_radiation_source 'Rotating Anode'
_diffrn_radiation_type MoK\a
_diffrn_radiation_wavelength 0.71073
_diffrn_reflns_av_R_equivalents 0.0624
_diffrn_reflns_av_sigmaI/netI 0.0459
_diffrn_reflns_limit_h_max 20
_diffrn_reflns_limit_h_min -13
_diffrn_reflns_limit_k_max 20
_diffrn_reflns_limit_k_min -20
_diffrn_reflns_limit_l_max 9
_diffrn_reflns_limit_l_min -8
_diffrn_reflns_number 11668
_diffrn_reflns_theta_full 31.50
_diffrn_reflns_theta_max 31.50
_diffrn_reflns_theta_min 2.12
_exptl_absorpt_coefficient_mu 29.943
_exptl_absorpt_correction_T_max 0.134
_exptl_absorpt_correction_T_min 0.052
_exptl_absorpt_correction_type numerical
_exptl_absorpt_process_details face-indexed
_exptl_crystal_colour Red
_exptl_crystal_density_diffrn 5.221
_exptl_crystal_density_method 'not measured'
_exptl_crystal_description Chip
_exptl_crystal_F_000 1612
_exptl_crystal_size_max 0.1000
_exptl_crystal_size_mid 0.0800
_exptl_crystal_size_min 0.0700
_refine_diff_density_max 4.059
_refine_diff_density_min -3.801
_refine_diff_density_rms 0.417
_refine_ls_abs_structure_details 'Flack H D (1983), Acta Cryst. A39, 876-881'
_refine_ls_abs_structure_Flack 0.14(4)
_refine_ls_extinction_coef 0.00081(15)
_refine_ls_extinction_expression Fc^*^=kFc[1+0.001xFc^2^\l^3^/sin(2\q)]^-1/4^
_refine_ls_extinction_method SHELXL
_refine_ls_goodness_of_fit_ref 1.094
_refine_ls_matrix_type full
_refine_ls_number_parameters 50
_refine_ls_number_reflns 1994
_refine_ls_number_restraints 0
_refine_ls_restrained_S_all 1.094
_refine_ls_R_factor_all 0.0477
_refine_ls_R_factor_gt 0.0465
_refine_ls_shift/su_max 0.001
_refine_ls_shift/su_mean 0.000
_refine_ls_structure_factor_coef Fsqd
_refine_ls_weighting_details 'calc w=1/[\s^2^(Fo^2^)+(0.0400P)^2^+30.0000P] where P=(Fo^2^+2Fc^2^)/3'
_refine_ls_weighting_scheme calc
_refine_ls_wR_factor_gt 0.1049
_refine_ls_wR_factor_ref 0.1056
_reflns_number_gt 1953
_reflns_number_total 1994
_reflns_threshold_expression >2sigma(I)
_cod_data_source_file c4dt02244k1.cif
_cod_data_source_block a
_cod_depositor_comments 'Adding full bibliography for 7033349--7033350.cif.'
_cod_original_sg_symbol_H-M P-421c
_cod_database_code 7033349

loop_
_symmetry_equiv_pos_as_xyz
'x, y, z'
'-x, -y, z'
'y, -x, -z'
'-y, x, -z'
'-x+1/2, y+1/2, -z+1/2'
'x+1/2, -y+1/2, -z+1/2'
'-y+1/2, -x+1/2, z+1/2'
'y+1/2, x+1/2, z+1/2'

loop_
_atom_site_label
_atom_site_type_symbol
_atom_site_fract_x
_atom_site_fract_y
_atom_site_fract_z
_atom_site_U_iso_or_equiv
_atom_site_adp_type
_atom_site_occupancy
_atom_site_symmetry_multiplicity
_atom_site_calc_flag
_atom_site_refinement_flags
Ba Ba 0.02128(5) 0.69846(5) 0.04608(12) 0.01763(17) Uani 1 1 d .
Ga Ga -0.25938(8) 0.64116(8) 0.05324(19) 0.0069(2) Uani 1 1 d .
Sn Sn 0.0000 1.0000 0.5000 0.0265(4) Uani 1 4 d S
Se1 Se 0.10098(8) 0.91233(8) 0.25079(17) 0.0128(2) Uani 1 1 d .
Se2 Se -0.19624(9) 0.79299(8) 0.20695(17) 0.0123(2) Uani 1 1 d .
Se3 Se 0.14023(8) 0.48752(8) 0.04293(18) 0.0120(2) Uani 1 1 d .

loop_
_atom_site_aniso_label
_atom_site_aniso_U_11
_atom_site_aniso_U_22
_atom_site_aniso_U_33
_atom_site_aniso_U_23
_atom_site_aniso_U_13
_atom_site_aniso_U_12
Ba 0.0165(3) 0.0220(3) 0.0144(3) -0.0012(3) 0.0032(2) 0.0006(2)
Ga 0.0076(5) 0.0081(4) 0.0050(4) -0.0005(4) 0.0002(4) 0.0003(4)
Sn 0.0276(6) 0.0276(6) 0.0243(9) 0.000 0.000 0.000
Se1 0.0123(5) 0.0160(5) 0.0100(5) -0.0013(4) 0.0000(4) 0.0019(4)
Se2 0.0185(5) 0.0092(4) 0.0092(4) 0.0005(4) -0.0025(4) -0.0001(4)
Se3 0.0121(5) 0.0120(5) 0.0120(4) -0.0007(4) -0.0008(4) 0.0020(4)

loop_
_atom_type_symbol
_atom_type_description
_atom_type_scat_dispersion_real
_atom_type_scat_dispersion_imag
_atom_type_scat_source
Ga Ga 0.2307 1.6083 'International Tables Vol C Tables 4.2.6.8 and 6.1.1.4'
Se Se -0.0929 2.2259 'International Tables Vol C Tables 4.2.6.8 and 6.1.1.4'
Sn Sn -0.6537 1.4246 'International Tables Vol C Tables 4.2.6.8 and 6.1.1.4'
Ba Ba -0.3244 2.2819 'International Tables Vol C Tables 4.2.6.8 and 6.1.1.4'

loop_
_geom_angle_atom_site_label_1
_geom_angle_atom_site_label_2
_geom_angle_atom_site_label_3
_geom_angle
_geom_angle_site_symmetry_1
_geom_angle_site_symmetry_3
Se3 Ba Se2 89.94(3) . 4_665
Se3 Ba Se3 70.39(3) . 2_565
Se2 Ba Se3 144.79(4) 4_665 2_565
Se3 Ba Se3 82.40(3) . 8_455
Se2 Ba Se3 132.77(3) 4_665 8_455
Se3 Ba Se3 74.83(3) 2_565 8_455
Se3 Ba Se1 126.50(3) . .
Se2 Ba Se1 65.30(3) 4_665 .
Se3 Ba Se1 149.65(4) 2_565 .
Se3 Ba Se1 82.38(3) 8_455 .
Se3 Ba Se2 139.52(4) . .
Se2 Ba Se2 130.52(4) 4_665 .
Se3 Ba Se2 73.51(3) 2_565 .
Se3 Ba Se2 70.92(3) 8_455 .
Se1 Ba Se2 80.31(3) . .
Se3 Ba Se3 81.80(3) . 8_454
Se2 Ba Se3 74.17(3) 4_665 8_454
Se3 Ba Se3 74.32(3) 2_565 8_454
Se3 Ba Se3 148.57(4) 8_455 8_454
Se1 Ba Se3 128.59(4) . 8_454
Se2 Ba Se3 105.53(3) . 8_454
Se3 Ba Se1 147.74(4) . 3_465
Se2 Ba Se1 74.10(3) 4_665 3_465
Se3 Ba Se1 107.12(3) 2_565 3_465
Se3 Ba Se1 128.96(3) 8_455 3_465
Se1 Ba Se1 72.30(4) . 3_465
Se2 Ba Se1 61.75(3) . 3_465
Se3 Ba Se1 67.06(3) 8_454 3_465
Se3 Ba Ga 107.88(3) . .
Se2 Ba Ga 146.42(3) 4_665 .
Se3 Ba Ga 37.50(2) 2_565 .
Se3 Ba Ga 78.90(3) 8_455 .
Se1 Ba Ga 118.81(3) . .
Se2 Ba Ga 38.51(3) . .
Se3 Ba Ga 80.36(3) 8_454 .
Se1 Ba Ga 76.03(3) 3_465 .
Se3 Ba Ba 45.49(3) . 8_454
Se2 Ba Ba 59.46(2) 4_665 8_454
Se3 Ba Ba 86.84(2) 2_565 8_454
Se3 Ba Ba 127.86(3) 8_455 8_454
Se1 Ba Ba 123.27(2) . 8_454
Se2 Ba Ba 148.56(2) . 8_454
Se3 Ba Ba 44.350(19) 8_454 8_454
Se1 Ba Ba 102.95(2) 3_465 8_454
Ga Ba Ba 114.02(2) . 8_454
Se3 Ba Ba 46.18(3) . 8_455
Se2 Ba Ba 99.96(3) 4_665 8_455
Se3 Ba Ba 87.33(2) 2_565 8_455
Se3 Ba Ba 44.353(19) 8_455 8_455
Se1 Ba Ba 90.23(2) . 8_455
Se2 Ba Ba 115.27(2) . 8_455
Se3 Ba Ba 127.95(3) 8_454 8_455
Se1 Ba Ba 162.49(2) 3_465 8_455
Ga Ba Ba 112.99(2) . 8_455
Ba Ba Ba 87.34(3) 8_454 8_455
Se3 Ga Se1 109.27(6) 2_565 6_465
Se3 Ga Se2 109.23(6) 2_565 7_554
Se1 Ga Se2 116.06(6) 6_465 7_554
Se3 Ga Se2 113.06(6) 2_565 .
Se1 Ga Se2 108.42(6) 6_465 .
Se2 Ga Se2 100.69(5) 7_554 .
Se3 Ga Ba 58.73(4) 2_565 .
Se1 Ga Ba 147.36(5) 6_465 .
Se2 Ga Ba 96.44(4) 7_554 .
Se2 Ga Ba 59.53(4) . .
Se1 Sn Se1 116.29(3) 4_666 2_575
Se1 Sn Se1 116.29(3) 4_666 .
Se1 Sn Se1 96.56(5) 2_575 .
Se1 Sn Se1 96.56(5) 4_666 3_466
Se1 Sn Se1 116.29(3) 2_575 3_466
Se1 Sn Se1 116.29(3) . 3_466
Ga Se1 Sn 103.93(5) 6_565 .
Ga Se1 Ba 101.67(5) 6_565 .
Sn Se1 Ba 120.19(4) . .
Ga Se1 Ba 79.23(4) 6_565 4_665
Sn Se1 Ba 125.01(4) . 4_665
Ba Se1 Ba 112.34(3) . 4_665
Ga Se2 Ga 109.25(6) 7 .
Ga Se2 Ba 137.36(5) 7 3_465
Ga Se2 Ba 106.63(5) . 3_465
Ga Se2 Ba 86.89(4) 7 .
Ga Se2 Ba 81.96(4) . .
Ba Se2 Ba 120.59(4) 3_465 .
Ga Se3 Ba 166.48(6) 2_565 .
Ga Se3 Ba 83.76(4) 2_565 2_565
Ba Se3 Ba 109.61(3) . 2_565
Ga Se3 Ba 88.12(5) 2_565 8_454
Ba Se3 Ba 90.16(3) . 8_454
Ba Se3 Ba 105.28(4) 2_565 8_454
Ga Se3 Ba 85.05(4) 2_565 8_455
Ba Se3 Ba 89.47(3) . 8_455
Ba Se3 Ba 104.41(4) 2_565 8_455
Ba Se3 Ba 148.57(4) 8_454 8_455

loop_
_geom_bond_atom_site_label_1
_geom_bond_atom_site_label_2
_geom_bond_distance
_geom_bond_site_symmetry_2
Ba Se3 3.2952(13) .
Ba Se2 3.3395(13) 4_665
Ba Se3 3.3516(14) 2_565
Ba Se3 3.3614(15) 8_455
Ba Se1 3.3794(14) .
Ba Se2 3.3928(14) .
Ba Se3 3.4009(15) 8_454
Ba Se1 3.6577(14) 3_465
Ba Ga 3.8979(14) .
Ba Ba 4.7136(12) 8_454
Ba Ba 4.7136(12) 8_455
Ga Se3 2.3872(15) 2_565
Ga Se1 2.4015(16) 6_465
Ga Se2 2.4191(17) 7_554
Ga Se2 2.4510(16) .
Sn Se1 2.4377(12) 4_666
Sn Se1 2.4377(12) 2_575
Sn Se1 2.4377(12) .
Sn Se1 2.4377(12) 3_466
Se1 Ga 2.4015(16) 6_565
Se1 Ba 3.6577(14) 4_665
Se2 Ga 2.4191(17) 7
Se2 Ba 3.3395(13) 3_465
Se3 Ga 2.3872(15) 2_565
Se3 Ba 3.3516(14) 2_565
Se3 Ba 3.3614(15) 8_454
Se3 Ba 3.4009(16) 8_455
